data_7123454
loop_
_publ_author_name
'Wilson, Daniel'
'Goicoechea, Jose M.'

_publ_section_title
;
 Synthesis of metallophophaalkenes by reaction of organometallic
 nucleophiles with a phosphaethynolato-borane
;
_journal_name_full 'Chemical Communications'
_journal_paper_doi 10.1039/C9CC03040A
_journal_year 2019
_chemical_formula_moiety 'C57 H66 Au B Fe N2 O3 P2'
_chemical_formula_sum 'C57 H66 Au B Fe N2 O3 P2'
_chemical_formula_weight 1152.68
_chemical_name_systematic
;
 (PPh3)Au(O)C[B{N(2,6-iPr-C6H3)}2(CH)2]PFe(CO)2Cp*
;
_space_group_crystal_system triclinic
_space_group_IT_number 2
_space_group_name_Hall '-P 1'
_space_group_name_H-M_alt 'P -1'
_symmetry_space_group_name_Hall '-P 1'
_symmetry_space_group_name_H-M 'P -1'
_atom_sites_solution_hydrogens geom
_audit_creation_method SHELXL-2018/1
_audit_update_record
;
2019-04-18 deposited with the CCDC.    2019-05-10 downloaded from the CCDC.
;
_cell_angle_alpha 86.392(3)
_cell_angle_beta 73.088(4)
_cell_angle_gamma 81.048(4)
_cell_formula_units_Z 2
_cell_length_a 12.5793(6)
_cell_length_b 12.6322(5)
_cell_length_c 17.8449(6)
_cell_measurement_reflns_used 12062
_cell_measurement_temperature 150(2)
_cell_measurement_theta_max 75.9060
_cell_measurement_theta_min 4.3340
_cell_volume 2679.5(2)
_computing_cell_refinement 'CrysAlisPro 1.171.39.46 (Rigaku OD, 2018)'
_computing_data_collection 'CrysAlisPro 1.171.39.46 (Rigaku OD, 2018)'
_computing_data_reduction 'CrysAlisPro 1.171.39.46 (Rigaku OD, 2018)'
_computing_structure_refinement 'SHELXL-2018/1 (Sheldrick, 2018)'
_computing_structure_solution 'SHELXS-97 (Sheldrick, 1990)'
_diffrn_ambient_temperature 150(2)
_diffrn_detector_area_resol_mean 10.4102
_diffrn_measured_fraction_theta_full 1.000
_diffrn_measured_fraction_theta_max 0.988
_diffrn_measurement_device_type 'SuperNova, Dual, Cu at zero, Atlas'
_diffrn_measurement_method '\w scans'
_diffrn_radiation_monochromator mirror
_diffrn_radiation_source 'SuperNova (Cu) X-ray Source'
_diffrn_radiation_type CuK\a
_diffrn_radiation_wavelength 1.54184
_diffrn_reflns_av_R_equivalents 0.0453
_diffrn_reflns_av_unetI/netI 0.0521
_diffrn_reflns_Laue_measured_fraction_full 1.000
_diffrn_reflns_Laue_measured_fraction_max 0.988
_diffrn_reflns_limit_h_max 15
_diffrn_reflns_limit_h_min -15
_diffrn_reflns_limit_k_max 15
_diffrn_reflns_limit_k_min -14
_diffrn_reflns_limit_l_max 22
_diffrn_reflns_limit_l_min -22
_diffrn_reflns_number 28840
_diffrn_reflns_point_group_measured_fraction_full 1.000
_diffrn_reflns_point_group_measured_fraction_max 0.988
_diffrn_reflns_theta_full 67.684
_diffrn_reflns_theta_max 76.214
_diffrn_reflns_theta_min 3.543
_exptl_absorpt_coefficient_mu 8.145
_exptl_absorpt_correction_T_max 1.00000
_exptl_absorpt_correction_T_min 0.92407
_exptl_absorpt_correction_type multi-scan
_exptl_absorpt_process_details
;
CrysAlisPro 1.171.39.46 (Rigaku Oxford Diffraction, 2018)
Empirical absorption correction using spherical harmonics,
 implemented in SCALE3 ABSPACK scaling algorithm.
;
_exptl_crystal_colour orange
_exptl_crystal_density_diffrn 1.429
_exptl_crystal_description block
_exptl_crystal_F_000 1172
_exptl_crystal_size_max 0.080
_exptl_crystal_size_mid 0.040
_exptl_crystal_size_min 0.040
_refine_diff_density_max 4.545
_refine_diff_density_min -1.454
_refine_diff_density_rms 0.118
_refine_ls_extinction_method none
_refine_ls_goodness_of_fit_ref 1.029
_refine_ls_hydrogen_treatment constr
_refine_ls_matrix_type full
_refine_ls_number_parameters 617
_refine_ls_number_reflns 11081
_refine_ls_number_restraints 0
_refine_ls_restrained_S_all 1.029
_refine_ls_R_factor_all 0.0483
_refine_ls_R_factor_gt 0.0396
_refine_ls_shift/su_max 0.000
_refine_ls_shift/su_mean 0.000
_refine_ls_structure_factor_coef Fsqd
_refine_ls_weighting_details 'w=1/[\s^2^(Fo^2^)+(0.0493P)^2^+4.0725P] where P=(Fo^2^+2Fc^2^)/3'
_refine_ls_weighting_scheme calc
_refine_ls_wR_factor_gt 0.0955
_refine_ls_wR_factor_ref 0.0993
_reflns_Friedel_coverage 0.000
_reflns_number_gt 9527
_reflns_number_total 11081
_reflns_threshold_expression 'I > 2\s(I)'
_cod_data_source_file c9cc03040a2.cif
_cod_data_source_block DW388_2
_cod_database_code 7123454
_shelx_shelxl_version_number 2018/1
_shelx_space_group_comment
;
The symmetry employed for this shelxl refinement is uniquely defined
by the following loop, which should always be used as a source of
symmetry information in preference to the above space-group names.
They are only intended as comments.
;
_shelx_estimated_absorpt_t_min 0.562
_shelx_estimated_absorpt_t_max 0.736

loop_
_space_group_symop_operation_xyz
'x, y, z'
'-x, -y, -z'

loop_
_atom_site_label
_atom_site_type_symbol
_atom_site_fract_x
_atom_site_fract_y
_atom_site_fract_z
_atom_site_U_iso_or_equiv
_atom_site_adp_type
_atom_site_occupancy
_atom_site_site_symmetry_order
_atom_site_calc_flag
_atom_site_refinement_flags_posn
_atom_site_refinement_flags_adp
Au1 Au 0.18570(2) 0.24098(2) 0.24822(2) 0.02196(6) Uani 1 1 d . .
Fe1 Fe 0.10821(5) 0.27857(5) 0.46453(4) 0.02028(13) Uani 1 1 d . .
C2 C 0.1852(4) 0.3569(4) 0.5018(3) 0.0284(9) Uani 1 1 d . .
O2 O 0.2327(3) 0.4041(3) 0.5310(2) 0.0411(8) Uani 1 1 d . .
C3 C 0.0466(4) 0.3880(3) 0.4180(3) 0.0268(9) Uani 1 1 d . .
O3 O 0.0008(3) 0.4573(3) 0.3895(2) 0.0369(8) Uani 1 1 d . .
C1 C 0.3053(3) 0.3829(3) 0.3210(2) 0.0200(8) Uani 1 1 d . .
B1 B 0.4197(4) 0.3845(3) 0.2532(3) 0.0178(8) Uani 1 1 d . .
N1 N 0.5102(3) 0.2998(3) 0.2220(2) 0.0202(7) Uani 1 1 d . .
N2 N 0.4571(3) 0.4795(3) 0.2131(2) 0.0201(7) Uani 1 1 d . .
O1 O 0.2577(3) 0.4678(2) 0.3537(2) 0.0300(7) Uani 1 1 d . .
P1 P 0.25802(9) 0.25196(8) 0.35322(6) 0.01926(19) Uani 1 1 d . .
P2 P 0.10130(9) 0.23738(9) 0.15031(6) 0.0243(2) Uani 1 1 d . .
C4 C 0.1199(5) 0.1475(4) 0.5428(3) 0.0360(11) Uani 1 1 d . .
C5 C 0.0204(5) 0.2222(4) 0.5753(3) 0.0344(11) Uani 1 1 d . .
C6 C -0.0479(4) 0.2304(4) 0.5243(3) 0.0312(10) Uani 1 1 d . .
C7 C 0.0084(4) 0.1605(4) 0.4596(3) 0.0298(9) Uani 1 1 d . .
C8 C 0.1105(4) 0.1086(3) 0.4721(3) 0.0327(10) Uani 1 1 d . .
C9 C 0.2116(7) 0.1113(6) 0.5798(5) 0.065(2) Uani 1 1 d . .
H9A H 0.191610 0.051300 0.616178 0.098 Uiso 1 1 calc R U
H9B H 0.222116 0.170611 0.608529 0.098 Uiso 1 1 calc R U
H9C H 0.281461 0.088019 0.539150 0.098 Uiso 1 1 calc R U
C10 C -0.0097(7) 0.2767(5) 0.6523(3) 0.060(2) Uani 1 1 d . .
H10A H -0.061600 0.342868 0.651277 0.091 Uiso 1 1 calc R U
H10B H 0.058532 0.294052 0.661865 0.091 Uiso 1 1 calc R U
H10C H -0.045603 0.228970 0.694312 0.091 Uiso 1 1 calc R U
C11 C -0.1613(5) 0.2957(5) 0.5369(4) 0.0517(16) Uani 1 1 d . .
H11A H -0.219000 0.253124 0.566654 0.078 Uiso 1 1 calc R U
H11B H -0.174008 0.316875 0.486029 0.078 Uiso 1 1 calc R U
H11C H -0.165183 0.360025 0.566116 0.078 Uiso 1 1 calc R U
C12 C -0.0382(6) 0.1395(5) 0.3945(4) 0.0517(16) Uani 1 1 d . .
H12A H 0.023383 0.111637 0.349358 0.078 Uiso 1 1 calc R U
H12B H -0.078375 0.206333 0.379317 0.078 Uiso 1 1 calc R U
H12C H -0.090091 0.086628 0.412270 0.078 Uiso 1 1 calc R U
C13 C 0.1891(6) 0.0214(4) 0.4227(4) 0.0556(18) Uani 1 1 d . .
H13A H 0.266765 0.030019 0.418580 0.083 Uiso 1 1 calc R U
H13B H 0.178417 0.025734 0.370321 0.083 Uiso 1 1 calc R U
H13C H 0.173741 -0.048439 0.446966 0.083 Uiso 1 1 calc R U
C14 C 0.5965(4) 0.3451(3) 0.1675(3) 0.0252(8) Uani 1 1 d . .
H14 H 0.666475 0.307045 0.138980 0.030 Uiso 1 1 calc R U
C15 C 0.5642(4) 0.4516(3) 0.1621(3) 0.0247(8) Uani 1 1 d . .
H15 H 0.607710 0.500224 0.128580 0.030 Uiso 1 1 calc R U
C16 C 0.5300(3) 0.1902(3) 0.2478(2) 0.0207(8) Uani 1 1 d . .
C17 C 0.5533(4) 0.1695(4) 0.3200(3) 0.0266(9) Uani 1 1 d . .
C18 C 0.5739(4) 0.0629(4) 0.3446(3) 0.0319(10) Uani 1 1 d . .
H18 H 0.590235 0.047406 0.393182 0.038 Uiso 1 1 calc R U
C19 C 0.5707(4) -0.0196(4) 0.2987(3) 0.0356(11) Uani 1 1 d . .
H19 H 0.584412 -0.091710 0.316120 0.043 Uiso 1 1 calc R U
C20 C 0.5477(4) 0.0016(3) 0.2278(3) 0.0304(10) Uani 1 1 d . .
H20 H 0.545732 -0.056430 0.197019 0.036 Uiso 1 1 calc R U
C21 C 0.5271(4) 0.1072(3) 0.2001(3) 0.0249(8) Uani 1 1 d . .
C22 C 0.5558(4) 0.2590(4) 0.3717(3) 0.0335(10) Uani 1 1 d . .
H22 H 0.510462 0.324637 0.356539 0.040 Uiso 1 1 calc R U
C23 C 0.5030(8) 0.2369(6) 0.4584(4) 0.065(2) Uani 1 1 d . .
H23A H 0.431984 0.209395 0.465509 0.098 Uiso 1 1 calc R U
H23B H 0.488746 0.303543 0.487366 0.098 Uiso 1 1 calc R U
H23C H 0.554264 0.183734 0.478216 0.098 Uiso 1 1 calc R U
C24 C 0.6745(6) 0.2837(6) 0.3570(5) 0.068(2) Uani 1 1 d . .
H24A H 0.721739 0.220519 0.370452 0.101 Uiso 1 1 calc R U
H24B H 0.673566 0.343818 0.389426 0.101 Uiso 1 1 calc R U
H24C H 0.704712 0.302837 0.301570 0.101 Uiso 1 1 calc R U
C25 C 0.5034(4) 0.1278(3) 0.1220(3) 0.0300(9) Uani 1 1 d . .
H25 H 0.469105 0.204460 0.119975 0.036 Uiso 1 1 calc R U
C26 C 0.4209(5) 0.0582(4) 0.1096(3) 0.0388(11) Uani 1 1 d . .
H26A H 0.456143 -0.016907 0.104776 0.058 Uiso 1 1 calc R U
H26B H 0.400336 0.081780 0.061628 0.058 Uiso 1 1 calc R U
H26C H 0.353280 0.064997 0.154406 0.058 Uiso 1 1 calc R U
C27 C 0.6125(5) 0.1113(5) 0.0547(3) 0.0445(13) Uani 1 1 d . .
H27A H 0.665944 0.154514 0.063444 0.067 Uiso 1 1 calc R U
H27B H 0.596387 0.133368 0.005049 0.067 Uiso 1 1 calc R U
H27C H 0.644891 0.035396 0.052691 0.067 Uiso 1 1 calc R U
C28 C 0.4104(3) 0.5909(3) 0.2246(2) 0.0196(7) Uani 1 1 d . .
C29 C 0.4449(4) 0.6501(3) 0.2751(2) 0.0222(8) Uani 1 1 d . .
C30 C 0.4003(4) 0.7584(3) 0.2840(3) 0.0249(8) Uani 1 1 d . .
H30 H 0.420232 0.799799 0.319140 0.030 Uiso 1 1 calc R U
C31 C 0.3275(4) 0.8066(3) 0.2428(3) 0.0295(9) Uani 1 1 d . .
H31 H 0.299663 0.880857 0.248769 0.035 Uiso 1 1 calc R U
C32 C 0.2953(4) 0.7472(3) 0.1931(3) 0.0296(9) Uani 1 1 d . .
H32 H 0.244957 0.780968 0.165277 0.036 Uiso 1 1 calc R U
C33 C 0.3359(4) 0.6380(3) 0.1832(3) 0.0248(8) Uani 1 1 d . .
C34 C 0.5245(4) 0.5977(3) 0.3211(3) 0.0258(8) Uani 1 1 d . .
H34 H 0.569662 0.532928 0.292000 0.031 Uiso 1 1 calc R U
C35 C 0.4590(5) 0.5604(4) 0.4019(3) 0.0356(11) Uani 1 1 d . .
H35A H 0.409970 0.621828 0.430524 0.053 Uiso 1 1 calc R U
H35B H 0.511669 0.528557 0.431020 0.053 Uiso 1 1 calc R U
H35C H 0.413401 0.506890 0.396244 0.053 Uiso 1 1 calc R U
C36 C 0.6064(4) 0.6713(4) 0.3289(3) 0.0329(10) Uani 1 1 d . .
H36A H 0.646047 0.696937 0.276786 0.049 Uiso 1 1 calc R U
H36B H 0.660912 0.631351 0.353657 0.049 Uiso 1 1 calc R U
H36C H 0.564789 0.732570 0.361159 0.049 Uiso 1 1 calc R U
C37 C 0.2945(4) 0.5726(4) 0.1315(3) 0.0312(10) Uani 1 1 d . .
H37 H 0.341023 0.500230 0.125903 0.037 Uiso 1 1 calc R U
C38 C 0.1749(6) 0.5572(6) 0.1695(4) 0.0512(15) Uani 1 1 d . .
H38A H 0.167756 0.525164 0.221919 0.077 Uiso 1 1 calc R U
H38B H 0.151876 0.509663 0.137694 0.077 Uiso 1 1 calc R U
H38C H 0.126688 0.626760 0.173898 0.077 Uiso 1 1 calc R U
C39 C 0.3072(7) 0.6212(7) 0.0495(4) 0.069(2) Uani 1 1 d . .
H39A H 0.288361 0.571515 0.016958 0.103 Uiso 1 1 calc R U
H39B H 0.384903 0.634239 0.026141 0.103 Uiso 1 1 calc R U
H39C H 0.256524 0.689135 0.052736 0.103 Uiso 1 1 calc R U
C40 C -0.0055(4) 0.3533(4) 0.1533(3) 0.0300(9) Uani 1 1 d . .
C41 C -0.0516(4) 0.4065(4) 0.2234(3) 0.0378(11) Uani 1 1 d . .
H41 H -0.028149 0.381250 0.268133 0.045 Uiso 1 1 calc R U
C42 C -0.1322(5) 0.4968(5) 0.2286(4) 0.0479(14) Uani 1 1 d . .
H42 H -0.163557 0.533073 0.276832 0.058 Uiso 1 1 calc R U
C43 C -0.1666(5) 0.5337(5) 0.1635(4) 0.0518(15) Uani 1 1 d . .
H43 H -0.221827 0.595215 0.167112 0.062 Uiso 1 1 calc R U
C44 C -0.1208(5) 0.4814(5) 0.0934(4) 0.0515(15) Uani 1 1 d . .
H44 H -0.144170 0.507711 0.048823 0.062 Uiso 1 1 calc R U
C45 C -0.0410(5) 0.3908(5) 0.0873(3) 0.0442(13) Uani 1 1 d . .
H45 H -0.010621 0.354470 0.039050 0.053 Uiso 1 1 calc R U
C46 C 0.0295(4) 0.1220(4) 0.1531(3) 0.0329(10) Uani 1 1 d . .
C47 C -0.0873(5) 0.1320(5) 0.1748(4) 0.0503(15) Uani 1 1 d . .
H47 H -0.130807 0.200984 0.183586 0.060 Uiso 1 1 calc R U
C48 C -0.1403(6) 0.0418(6) 0.1836(5) 0.0611(18) Uani 1 1 d . .
H48 H -0.219961 0.049019 0.199092 0.073 Uiso 1 1 calc R U
C49 C -0.0780(7) -0.0575(6) 0.1700(6) 0.069(2) Uani 1 1 d . .
H49 H -0.114309 -0.119292 0.175913 0.082 Uiso 1 1 calc R U
C50 C 0.0358(7) -0.0677(6) 0.1480(8) 0.092(4) Uani 1 1 d . .
H50 H 0.078367 -0.137020 0.138568 0.110 Uiso 1 1 calc R U
C51 C 0.0913(6) 0.0208(5) 0.1391(6) 0.067(2) Uani 1 1 d . .
H51 H 0.170994 0.012182 0.123442 0.080 Uiso 1 1 calc R U
C52 C 0.2007(4) 0.2412(3) 0.0530(3) 0.0243(8) Uani 1 1 d . .
C53 C 0.1920(4) 0.1912(4) -0.0118(3) 0.0314(10) Uani 1 1 d . .
H53 H 0.130459 0.153798 -0.007288 0.038 Uiso 1 1 calc R U
C54 C 0.2736(5) 0.1963(4) -0.0830(3) 0.0386(11) Uani 1 1 d . .
H54 H 0.267887 0.161638 -0.127091 0.046 Uiso 1 1 calc R U
C55 C 0.3626(4) 0.2510(4) -0.0905(3) 0.0369(11) Uani 1 1 d . .
H55 H 0.418620 0.253335 -0.139313 0.044 Uiso 1 1 calc R U
C56 C 0.3698(4) 0.3026(4) -0.0263(3) 0.0353(11) Uani 1 1 d . .
H56 H 0.430252 0.341769 -0.031457 0.042 Uiso 1 1 calc R U
C57 C 0.2901(4) 0.2977(4) 0.0446(3) 0.0301(9) Uani 1 1 d . .
H57 H 0.296072 0.333113 0.088297 0.036 Uiso 1 1 calc R U

loop_
_atom_site_aniso_label
_atom_site_aniso_U_11
_atom_site_aniso_U_22
_atom_site_aniso_U_33
_atom_site_aniso_U_23
_atom_site_aniso_U_13
_atom_site_aniso_U_12
Au1 0.02232(9) 0.02309(9) 0.02004(9) -0.00082(6) -0.00359(6) -0.00651(6)
Fe1 0.0231(3) 0.0168(3) 0.0187(3) 0.0014(2) -0.0010(2) -0.0063(2)
C2 0.032(2) 0.031(2) 0.0194(19) 0.0011(17) -0.0030(17) -0.0066(18)
O2 0.050(2) 0.042(2) 0.039(2) -0.0059(16) -0.0175(17) -0.0162(17)
C3 0.024(2) 0.025(2) 0.028(2) 0.0008(17) -0.0017(17) -0.0042(16)
O3 0.0361(19) 0.0276(17) 0.0405(19) 0.0047(14) -0.0055(15) 0.0023(14)
C1 0.024(2) 0.0146(17) 0.0222(19) 0.0000(14) -0.0052(15) -0.0078(14)
B1 0.023(2) 0.0123(18) 0.0183(19) 0.0003(15) -0.0045(16) -0.0067(15)
N1 0.0261(17) 0.0133(15) 0.0197(16) -0.0027(12) -0.0027(13) -0.0048(12)
N2 0.0226(17) 0.0168(16) 0.0185(16) -0.0017(12) 0.0001(13) -0.0064(13)
O1 0.0311(17) 0.0192(14) 0.0335(17) -0.0039(12) 0.0028(13) -0.0064(12)
P1 0.0224(5) 0.0158(4) 0.0190(4) 0.0022(3) -0.0034(4) -0.0070(4)
P2 0.0213(5) 0.0287(5) 0.0235(5) 0.0010(4) -0.0062(4) -0.0067(4)
C4 0.041(3) 0.032(2) 0.036(3) 0.019(2) -0.011(2) -0.015(2)
C5 0.047(3) 0.032(2) 0.021(2) 0.0074(18) 0.0007(19) -0.018(2)
C6 0.030(2) 0.024(2) 0.032(2) 0.0041(18) 0.0055(18) -0.0110(17)
C7 0.032(2) 0.030(2) 0.026(2) 0.0048(17) -0.0016(18) -0.0171(18)
C8 0.037(3) 0.0146(19) 0.038(3) 0.0048(17) 0.004(2) -0.0100(17)
C9 0.065(4) 0.066(4) 0.076(5) 0.046(4) -0.037(4) -0.030(4)
C10 0.097(6) 0.054(4) 0.026(3) -0.002(2) 0.004(3) -0.042(4)
C11 0.028(3) 0.047(3) 0.065(4) 0.009(3) 0.009(3) -0.006(2)
C12 0.065(4) 0.061(4) 0.039(3) 0.009(3) -0.014(3) -0.046(3)
C13 0.057(4) 0.022(2) 0.064(4) -0.002(2) 0.020(3) -0.008(2)
C14 0.024(2) 0.023(2) 0.025(2) -0.0034(16) 0.0009(16) -0.0057(16)
C15 0.026(2) 0.0200(19) 0.023(2) -0.0008(15) 0.0023(16) -0.0090(16)
C16 0.0219(19) 0.0147(17) 0.0244(19) -0.0012(15) -0.0036(15) -0.0048(14)
C17 0.028(2) 0.024(2) 0.028(2) -0.0019(17) -0.0076(17) -0.0051(16)
C18 0.035(2) 0.031(2) 0.032(2) 0.0036(18) -0.0133(19) -0.0032(18)
C19 0.039(3) 0.022(2) 0.044(3) 0.0062(19) -0.012(2) -0.0045(18)
C20 0.035(2) 0.0171(19) 0.042(3) -0.0038(18) -0.016(2) -0.0038(17)
C21 0.025(2) 0.0185(19) 0.030(2) -0.0025(16) -0.0052(17) -0.0047(15)
C22 0.039(3) 0.033(2) 0.031(2) -0.0057(19) -0.016(2) -0.004(2)
C23 0.092(6) 0.072(5) 0.034(3) -0.013(3) -0.010(3) -0.029(4)
C24 0.044(4) 0.073(5) 0.095(6) -0.037(4) -0.022(4) -0.019(3)
C25 0.041(3) 0.0185(19) 0.033(2) -0.0065(17) -0.012(2) -0.0046(17)
C26 0.041(3) 0.034(3) 0.045(3) -0.013(2) -0.018(2) -0.003(2)
C27 0.058(4) 0.042(3) 0.033(3) -0.005(2) -0.004(2) -0.020(3)
C28 0.0254(19) 0.0114(17) 0.0194(18) 0.0008(14) -0.0009(15) -0.0065(14)
C29 0.029(2) 0.0163(18) 0.0188(18) 0.0000(14) -0.0006(15) -0.0067(15)
C30 0.031(2) 0.0163(18) 0.026(2) -0.0039(15) -0.0044(17) -0.0050(16)
C31 0.036(2) 0.0143(18) 0.034(2) -0.0016(16) -0.0046(19) -0.0027(16)
C32 0.034(2) 0.021(2) 0.034(2) 0.0030(17) -0.0115(19) -0.0011(17)
C33 0.028(2) 0.023(2) 0.023(2) -0.0022(16) -0.0038(16) -0.0068(16)
C34 0.034(2) 0.0187(19) 0.024(2) -0.0034(15) -0.0085(17) -0.0021(16)
C35 0.050(3) 0.033(2) 0.030(2) 0.0065(19) -0.018(2) -0.017(2)
C36 0.034(2) 0.033(2) 0.033(2) -0.0014(19) -0.0106(19) -0.0071(19)
C37 0.037(3) 0.031(2) 0.030(2) -0.0051(18) -0.016(2) -0.0051(19)
C38 0.052(4) 0.062(4) 0.043(3) -0.009(3) -0.006(3) -0.030(3)
C39 0.080(5) 0.110(6) 0.028(3) 0.003(3) -0.011(3) -0.060(5)
C40 0.024(2) 0.031(2) 0.035(2) -0.0011(18) -0.0079(18) -0.0069(17)
C41 0.033(3) 0.041(3) 0.039(3) -0.001(2) -0.009(2) -0.005(2)
C42 0.040(3) 0.040(3) 0.057(4) -0.011(3) -0.009(3) 0.007(2)
C43 0.036(3) 0.044(3) 0.069(4) 0.004(3) -0.010(3) 0.003(2)
C44 0.039(3) 0.060(4) 0.053(4) 0.016(3) -0.016(3) 0.001(3)
C45 0.034(3) 0.058(3) 0.038(3) 0.002(2) -0.011(2) 0.000(2)
C46 0.030(2) 0.038(3) 0.035(2) 0.006(2) -0.0137(19) -0.0113(19)
C47 0.033(3) 0.047(3) 0.067(4) -0.004(3) -0.003(3) -0.017(2)
C48 0.038(3) 0.070(4) 0.081(5) 0.004(4) -0.014(3) -0.031(3)
C49 0.064(5) 0.051(4) 0.112(7) 0.026(4) -0.049(5) -0.037(3)
C50 0.066(5) 0.033(3) 0.200(12) 0.025(5) -0.075(7) -0.016(3)
C51 0.046(4) 0.034(3) 0.134(8) 0.010(4) -0.046(4) -0.012(3)
C52 0.024(2) 0.024(2) 0.022(2) 0.0000(16) -0.0031(16) -0.0041(16)
C53 0.031(2) 0.036(2) 0.028(2) -0.0069(19) -0.0073(18) -0.0066(19)
C54 0.044(3) 0.044(3) 0.026(2) -0.006(2) -0.010(2) -0.001(2)
C55 0.035(3) 0.038(3) 0.029(2) 0.005(2) 0.0017(19) 0.000(2)
C56 0.033(3) 0.033(2) 0.037(3) 0.009(2) -0.004(2) -0.0130(19)
C57 0.034(2) 0.026(2) 0.034(2) 0.0014(18) -0.0121(19) -0.0101(18)

loop_
_atom_type_symbol
_atom_type_description
_atom_type_scat_dispersion_real
_atom_type_scat_dispersion_imag
_atom_type_scat_source
C C 0.0181 0.0091 'International Tables Vol C Tables 4.2.6.8 and 6.1.1.4'
H H 0.0000 0.0000 'International Tables Vol C Tables 4.2.6.8 and 6.1.1.4'
B B 0.0090 0.0039 'International Tables Vol C Tables 4.2.6.8 and 6.1.1.4'
N N 0.0311 0.0180 'International Tables Vol C Tables 4.2.6.8 and 6.1.1.4'
O O 0.0492 0.0322 'International Tables Vol C Tables 4.2.6.8 and 6.1.1.4'
P P 0.2955 0.4335 'International Tables Vol C Tables 4.2.6.8 and 6.1.1.4'
Fe Fe -1.1336 3.1974 'International Tables Vol C Tables 4.2.6.8 and 6.1.1.4'
Au Au -4.4197 7.2980 'International Tables Vol C Tables 4.2.6.8 and 6.1.1.4'

loop_
_geom_angle_atom_site_label_1
_geom_angle_atom_site_label_2
_geom_angle_atom_site_label_3
_geom_angle
P2 Au1 P1 175.51(4)
C3 Fe1 C2 94.1(2)
C3 Fe1 C5 120.7(2)
C2 Fe1 C5 94.6(2)
C3 Fe1 C6 93.0(2)
C2 Fe1 C6 126.8(2)
C5 Fe1 C6 39.2(2)
C3 Fe1 C4 159.1(2)
C2 Fe1 C4 95.5(2)
C5 Fe1 C4 39.9(2)
C6 Fe1 C4 66.4(2)
C3 Fe1 C7 101.1(2)
C2 Fe1 C7 159.84(19)
C5 Fe1 C7 66.22(19)
C6 Fe1 C7 39.88(18)
C4 Fe1 C7 66.01(19)
C3 Fe1 C8 137.0(2)
C2 Fe1 C8 128.8(2)
C5 Fe1 C8 66.05(19)
C6 Fe1 C8 66.04(18)
C4 Fe1 C8 39.1(2)
C7 Fe1 C8 39.0(2)
C3 Fe1 P1 89.90(15)
C2 Fe1 P1 88.89(15)
C5 Fe1 P1 148.75(16)
C6 Fe1 P1 143.78(14)
C4 Fe1 P1 108.85(16)
C7 Fe1 P1 104.21(13)
C8 Fe1 P1 87.67(13)
O2 C2 Fe1 175.1(4)
O3 C3 Fe1 176.1(4)
O1 C1 B1 118.4(3)
O1 C1 P1 123.3(3)
B1 C1 P1 118.1(3)
N2 B1 N1 104.7(3)
N2 B1 C1 124.2(4)
N1 B1 C1 130.9(3)
C14 N1 C16 119.9(3)
C14 N1 B1 108.3(3)
C16 N1 B1 130.7(3)
C15 N2 B1 108.4(3)
C15 N2 C28 119.7(3)
B1 N2 C28 131.4(3)
C1 P1 Fe1 107.89(14)
C1 P1 Au1 94.02(13)
Fe1 P1 Au1 107.52(4)
C40 P2 C46 104.9(2)
C40 P2 C52 105.5(2)
C46 P2 C52 106.5(2)
C40 P2 Au1 111.60(16)
C46 P2 Au1 115.30(16)
C52 P2 Au1 112.23(15)
C8 C4 C5 107.7(5)
C8 C4 C9 126.3(6)
C5 C4 C9 125.9(6)
C8 C4 Fe1 71.4(3)
C5 C4 Fe1 69.8(3)
C9 C4 Fe1 127.9(4)
C6 C5 C4 108.2(4)
C6 C5 C10 125.5(6)
C4 C5 C10 126.2(6)
C6 C5 Fe1 70.4(3)
C4 C5 Fe1 70.3(3)
C10 C5 Fe1 127.8(4)
C5 C6 C7 107.9(4)
C5 C6 C11 126.3(5)
C7 C6 C11 125.7(5)
C5 C6 Fe1 70.4(3)
C7 C6 Fe1 70.4(2)
C11 C6 Fe1 127.0(3)
C8 C7 C6 108.1(4)
C8 C7 C12 126.2(5)
C6 C7 C12 125.5(5)
C8 C7 Fe1 71.5(3)
C6 C7 Fe1 69.8(3)
C12 C7 Fe1 128.5(3)
C7 C8 C4 108.1(4)
C7 C8 C13 125.5(6)
C4 C8 C13 126.3(6)
C7 C8 Fe1 69.5(2)
C4 C8 Fe1 69.4(3)
C13 C8 Fe1 130.5(3)
C4 C9 H9A 109.5
C4 C9 H9B 109.5
H9A C9 H9B 109.5
C4 C9 H9C 109.5
H9A C9 H9C 109.5
H9B C9 H9C 109.5
C5 C10 H10A 109.5
C5 C10 H10B 109.5
H10A C10 H10B 109.5
C5 C10 H10C 109.5
H10A C10 H10C 109.5
H10B C10 H10C 109.5
C6 C11 H11A 109.5
C6 C11 H11B 109.5
H11A C11 H11B 109.5
C6 C11 H11C 109.5
H11A C11 H11C 109.5
H11B C11 H11C 109.5
C7 C12 H12A 109.5
C7 C12 H12B 109.5
H12A C12 H12B 109.5
C7 C12 H12C 109.5
H12A C12 H12C 109.5
H12B C12 H12C 109.5
C8 C13 H13A 109.5
C8 C13 H13B 109.5
H13A C13 H13B 109.5
C8 C13 H13C 109.5
H13A C13 H13C 109.5
H13B C13 H13C 109.5
C15 C14 N1 108.9(4)
C15 C14 H14 125.6
N1 C14 H14 125.6
C14 C15 N2 109.7(4)
C14 C15 H15 125.1
N2 C15 H15 125.1
C21 C16 C17 121.7(4)
C21 C16 N1 119.6(4)
C17 C16 N1 118.6(4)
C18 C17 C16 118.7(4)
C18 C17 C22 119.5(4)
C16 C17 C22 121.8(4)
C19 C18 C17 120.3(4)
C19 C18 H18 119.8
C17 C18 H18 119.8
C18 C19 C20 120.6(4)
C18 C19 H19 119.7
C20 C19 H19 119.7
C19 C20 C21 121.3(4)
C19 C20 H20 119.4
C21 C20 H20 119.4
C16 C21 C20 117.3(4)
C16 C21 C25 122.6(4)
C20 C21 C25 120.1(4)
C17 C22 C24 110.9(5)
C17 C22 C23 113.1(5)
C24 C22 C23 110.9(6)
C17 C22 H22 107.2
C24 C22 H22 107.2
C23 C22 H22 107.2
C22 C23 H23A 109.5
C22 C23 H23B 109.5
H23A C23 H23B 109.5
C22 C23 H23C 109.5
H23A C23 H23C 109.5
H23B C23 H23C 109.5
C22 C24 H24A 109.5
C22 C24 H24B 109.5
H24A C24 H24B 109.5
C22 C24 H24C 109.5
H24A C24 H24C 109.5
H24B C24 H24C 109.5
C21 C25 C26 113.0(4)
C21 C25 C27 110.8(4)
C26 C25 C27 109.6(4)
C21 C25 H25 107.7
C26 C25 H25 107.7
C27 C25 H25 107.7
C25 C26 H26A 109.5
C25 C26 H26B 109.5
H26A C26 H26B 109.5
C25 C26 H26C 109.5
H26A C26 H26C 109.5
H26B C26 H26C 109.5
C25 C27 H27A 109.5
C25 C27 H27B 109.5
H27A C27 H27B 109.5
C25 C27 H27C 109.5
H27A C27 H27C 109.5
H27B C27 H27C 109.5
C33 C28 C29 121.9(4)
C33 C28 N2 119.4(4)
C29 C28 N2 118.6(4)
C30 C29 C28 117.5(4)
C30 C29 C34 120.9(4)
C28 C29 C34 121.6(4)
C31 C30 C29 121.3(4)
C31 C30 H30 119.3
C29 C30 H30 119.3
C32 C31 C30 120.2(4)
C32 C31 H31 119.9
C30 C31 H31 119.9
C31 C32 C33 120.8(4)
C31 C32 H32 119.6
C33 C32 H32 119.6
C28 C33 C32 118.2(4)
C28 C33 C37 121.7(4)
C32 C33 C37 120.0(4)
C29 C34 C35 110.8(4)
C29 C34 C36 112.7(4)
C35 C34 C36 110.1(4)
C29 C34 H34 107.7
C35 C34 H34 107.7
C36 C34 H34 107.7
C34 C35 H35A 109.5
C34 C35 H35B 109.5
H35A C35 H35B 109.5
C34 C35 H35C 109.5
H35A C35 H35C 109.5
H35B C35 H35C 109.5
C34 C36 H36A 109.5
C34 C36 H36B 109.5
H36A C36 H36B 109.5
C34 C36 H36C 109.5
H36A C36 H36C 109.5
H36B C36 H36C 109.5
C38 C37 C33 110.7(4)
C38 C37 C39 110.1(5)
C33 C37 C39 113.0(4)
C38 C37 H37 107.6
C33 C37 H37 107.6
C39 C37 H37 107.6
C37 C38 H38A 109.5
C37 C38 H38B 109.5
H38A C38 H38B 109.5
C37 C38 H38C 109.5
H38A C38 H38C 109.5
H38B C38 H38C 109.5
C37 C39 H39A 109.5
C37 C39 H39B 109.5
H39A C39 H39B 109.5
C37 C39 H39C 109.5
H39A C39 H39C 109.5
H39B C39 H39C 109.5
C41 C40 C45 119.6(5)
C41 C40 P2 117.9(4)
C45 C40 P2 122.6(4)
C40 C41 C42 120.3(5)
C40 C41 H41 119.9
C42 C41 H41 119.9
C43 C42 C41 120.0(6)
C43 C42 H42 120.0
C41 C42 H42 120.0
C44 C43 C42 120.1(6)
C44 C43 H43 120.0
C42 C43 H43 120.0
C43 C44 C45 120.7(6)
C43 C44 H44 119.6
C45 C44 H44 119.6
C44 C45 C40 119.4(6)
C44 C45 H45 120.3
C40 C45 H45 120.3
C51 C46 C47 118.9(5)
C51 C46 P2 119.6(4)
C47 C46 P2 121.3(4)
C48 C47 C46 120.3(6)
C48 C47 H47 119.8
C46 C47 H47 119.8
C49 C48 C47 120.0(6)
C49 C48 H48 120.0
C47 C48 H48 120.0
C50 C49 C48 119.9(6)
C50 C49 H49 120.0
C48 C49 H49 120.0
C49 C50 C51 121.4(7)
C49 C50 H50 119.3
C51 C50 H50 119.3
C50 C51 C46 119.4(7)
C50 C51 H51 120.3
C46 C51 H51 120.3
C57 C52 C53 119.1(4)
C57 C52 P2 116.9(3)
C53 C52 P2 124.0(3)
C54 C53 C52 119.7(5)
C54 C53 H53 120.2
C52 C53 H53 120.2
C55 C54 C53 120.8(5)
C55 C54 H54 119.6
C53 C54 H54 119.6
C54 C55 C56 119.4(5)
C54 C55 H55 120.3
C56 C55 H55 120.3
C57 C56 C55 120.4(5)
C57 C56 H56 119.8
C55 C56 H56 119.8
C56 C57 C52 120.5(5)
C56 C57 H57 119.7
C52 C57 H57 119.7

loop_
_geom_bond_atom_site_label_1
_geom_bond_atom_site_label_2
_geom_bond_distance
Au1 P2 2.2993(11)
Au1 P1 2.3282(10)
Fe1 C3 1.760(5)
Fe1 C2 1.765(5)
Fe1 C5 2.105(4)
Fe1 C6 2.106(4)
Fe1 C4 2.113(5)
Fe1 C7 2.114(4)
Fe1 C8 2.140(4)
Fe1 P1 2.3062(12)
C2 O2 1.146(6)
C3 O3 1.147(6)
C1 O1 1.235(5)
C1 B1 1.590(6)
C1 P1 1.846(4)
B1 N2 1.430(5)
B1 N1 1.441(5)
N1 C14 1.401(5)
N1 C16 1.438(5)
N2 C15 1.396(5)
N2 C28 1.441(5)
P2 C40 1.819(5)
P2 C46 1.822(5)
P2 C52 1.823(4)
C4 C8 1.425(8)
C4 C5 1.440(8)
C4 C9 1.490(8)
C5 C6 1.411(8)
C5 C10 1.497(7)
C6 C7 1.439(7)
C6 C11 1.496(8)
C7 C8 1.419(7)
C7 C12 1.500(7)
C8 C13 1.497(7)
C9 H9A 0.9800
C9 H9B 0.9800
C9 H9C 0.9800
C10 H10A 0.9800
C10 H10B 0.9800
C10 H10C 0.9800
C11 H11A 0.9800
C11 H11B 0.9800
C11 H11C 0.9800
C12 H12A 0.9800
C12 H12B 0.9800
C12 H12C 0.9800
C13 H13A 0.9800
C13 H13B 0.9800
C13 H13C 0.9800
C14 C15 1.350(6)
C14 H14 0.9500
C15 H15 0.9500
C16 C21 1.402(6)
C16 C17 1.403(6)
C17 C18 1.398(7)
C17 C22 1.514(6)
C18 C19 1.378(7)
C18 H18 0.9500
C19 C20 1.380(7)
C19 H19 0.9500
C20 C21 1.406(6)
C20 H20 0.9500
C21 C25 1.508(6)
C22 C24 1.517(8)
C22 C23 1.523(8)
C22 H22 1.0000
C23 H23A 0.9800
C23 H23B 0.9800
C23 H23C 0.9800
C24 H24A 0.9800
C24 H24B 0.9800
C24 H24C 0.9800
C25 C26 1.531(6)
C25 C27 1.533(7)
C25 H25 1.0000
C26 H26A 0.9800
C26 H26B 0.9800
C26 H26C 0.9800
C27 H27A 0.9800
C27 H27B 0.9800
C27 H27C 0.9800
C28 C33 1.397(6)
C28 C29 1.405(6)
C29 C30 1.396(6)
C29 C34 1.521(6)
C30 C31 1.382(7)
C30 H30 0.9500
C31 C32 1.379(7)
C31 H31 0.9500
C32 C33 1.398(6)
C32 H32 0.9500
C33 C37 1.520(6)
C34 C35 1.525(6)
C34 C36 1.531(6)
C34 H34 1.0000
C35 H35A 0.9800
C35 H35B 0.9800
C35 H35C 0.9800
C36 H36A 0.9800
C36 H36B 0.9800
C36 H36C 0.9800
C37 C38 1.498(8)
C37 C39 1.525(8)
C37 H37 1.0000
C38 H38A 0.9800
C38 H38B 0.9800
C38 H38C 0.9800
C39 H39A 0.9800
C39 H39B 0.9800
C39 H39C 0.9800
C40 C41 1.384(7)
C40 C45 1.407(7)
C41 C42 1.391(8)
C41 H41 0.9500
C42 C43 1.385(10)
C42 H42 0.9500
C43 C44 1.377(10)
C43 H43 0.9500
C44 C45 1.387(8)
C44 H44 0.9500
C45 H45 0.9500
C46 C51 1.385(9)
C46 C47 1.393(8)
C47 C48 1.385(8)
C47 H47 0.9500
C48 C49 1.367(11)
C48 H48 0.9500
C49 C50 1.358(12)
C49 H49 0.9500
C50 C51 1.384(9)
C50 H50 0.9500
C51 H51 0.9500
C52 C57 1.391(6)
C52 C53 1.391(6)
C53 C54 1.387(7)
C53 H53 0.9500
C54 C55 1.374(8)
C54 H54 0.9500
C55 C56 1.385(8)
C55 H55 0.9500
C56 C57 1.371(7)
C56 H56 0.9500
C57 H57 0.9500
